data_2235459
loop_
_publ_author_name
'Shen, Tong'
'Li, Guoli'
'Zheng, Bin'

_publ_section_title
;
 <i>N</i>'-(3,4-Dihydroxybenzylidene)-2-methoxybenzohydrazide
;
_journal_coeditor_code HB6829
_journal_issue 7
_journal_name_full 'Acta Crystallographica Section E'
_journal_page_first o2034
_journal_paper_doi 10.1107/S1600536812025688
_journal_volume 68
_journal_year 2012
_chemical_formula_iupac 'C15 H14 N2 O4'
_chemical_formula_moiety 'C15 H14 N2 O4'
_chemical_formula_sum 'C15 H14 N2 O4'
_chemical_formula_weight 286.28
_chemical_name_systematic
;
<i>N</i>'-(3,4-Dihydroxybenzylidene)-2-methoxybenzohydrazide
;
_space_group_IT_number 61
_symmetry_cell_setting orthorhombic
_symmetry_space_group_name_Hall '-P 2ac 2ab'
_symmetry_space_group_name_H-M 'P b c a'
_atom_sites_solution_hydrogens geom
_atom_sites_solution_primary direct
_atom_sites_solution_secondary difmap
_audit_creation_method SHELXL97
_cell_angle_alpha 90.00
_cell_angle_beta 90.00
_cell_angle_gamma 90.00
_cell_formula_units_Z 8
_cell_length_a 13.796(2)
_cell_length_b 8.412(2)
_cell_length_c 24.004(3)
_cell_measurement_reflns_used 1590
_cell_measurement_temperature 298(2)
_cell_measurement_theta_max 26.4
_cell_measurement_theta_min 2.9
_cell_volume 2785.7(9)
_computing_cell_refinement 'SAINT (Bruker, 2007)'
_computing_data_collection 'SMART (Bruker, 2007)'
_computing_data_reduction 'SAINT (Bruker, 2007)'
_computing_molecular_graphics 'SHELXTL (Sheldrick, 2008)'
_computing_publication_material 'SHELXTL (Sheldrick, 2008)'
_computing_structure_refinement 'SHELXL97 (Sheldrick, 2008)'
_computing_structure_solution 'SHELXS97 (Sheldrick, 2008)'
_diffrn_ambient_temperature 298(2)
_diffrn_measured_fraction_theta_full 0.991
_diffrn_measured_fraction_theta_max 0.991
_diffrn_measurement_device_type 'Bruker SMART 1K CCD area-detector'
_diffrn_measurement_method '\w scan'
_diffrn_radiation_monochromator graphite
_diffrn_radiation_source 'fine-focus sealed tube'
_diffrn_radiation_type MoK\a
_diffrn_radiation_wavelength 0.71073
_diffrn_reflns_av_R_equivalents 0.0934
_diffrn_reflns_av_sigmaI/netI 0.0732
_diffrn_reflns_limit_h_max 16
_diffrn_reflns_limit_h_min -15
_diffrn_reflns_limit_k_max 10
_diffrn_reflns_limit_k_min -10
_diffrn_reflns_limit_l_max 22
_diffrn_reflns_limit_l_min -29
_diffrn_reflns_number 12495
_diffrn_reflns_theta_full 25.50
_diffrn_reflns_theta_max 25.50
_diffrn_reflns_theta_min 2.96
_exptl_absorpt_coefficient_mu 0.101
_exptl_absorpt_correction_T_max 0.9900
_exptl_absorpt_correction_T_min 0.9870
_exptl_absorpt_correction_type multi-scan
_exptl_absorpt_process_details '(SADABS; Sheldrick, 1996)'
_exptl_crystal_colour colorless
_exptl_crystal_density_diffrn 1.365
_exptl_crystal_density_method 'not measured'
_exptl_crystal_description block
_exptl_crystal_F_000 1200
_exptl_crystal_size_max 0.13
_exptl_crystal_size_mid 0.10
_exptl_crystal_size_min 0.10
_refine_diff_density_max 0.242
_refine_diff_density_min -0.181
_refine_ls_extinction_method none
_refine_ls_goodness_of_fit_ref 1.029
_refine_ls_hydrogen_treatment mixed
_refine_ls_matrix_type full
_refine_ls_number_parameters 205
_refine_ls_number_reflns 2570
_refine_ls_number_restraints 3
_refine_ls_restrained_S_all 1.047
_refine_ls_R_factor_all 0.1545
_refine_ls_R_factor_gt 0.0676
_refine_ls_shift/su_max 0.000
_refine_ls_shift/su_mean 0.000
_refine_ls_structure_factor_coef Fsqd
_refine_ls_weighting_details 'calc w=1/[\s^2^(Fo^2^)+(0.0613P)^2^] where P=(Fo^2^+2Fc^2^)/3'
_refine_ls_weighting_scheme calc
_refine_ls_wR_factor_gt 0.1257
_refine_ls_wR_factor_ref 0.1586
_reflns_number_gt 1231
_reflns_number_total 2570
_reflns_threshold_expression I>2\s(I)
_cod_data_source_file hb6829.cif
_cod_data_source_block I
_cod_database_code 2235459
_cod_database_fobs_code 2235459

loop_
_symmetry_equiv_pos_as_xyz
'x, y, z'
'-x+1/2, -y, z+1/2'
'x+1/2, -y+1/2, -z'
'-x, y+1/2, -z+1/2'
'-x, -y, -z'
'x-1/2, y, -z-1/2'
'-x-1/2, y-1/2, z'
'x, -y-1/2, z-1/2'

loop_
_atom_site_type_symbol
_atom_site_label
_atom_site_fract_x
_atom_site_fract_y
_atom_site_fract_z
_atom_site_U_iso_or_equiv
_atom_site_adp_type
_atom_site_calc_flag
_atom_site_refinement_flags
_atom_site_occupancy
_atom_site_symmetry_multiplicity
_atom_site_disorder_assembly
_atom_site_disorder_group
N N1 0.2622(2) 0.4522(3) 0.14012(12) 0.0466(8) Uani d D 1 1 . .
N N2 0.19869(19) 0.3787(3) 0.17652(11) 0.0447(7) Uani d . 1 1 . .
O O1 0.43832(18) 0.5280(3) 0.10901(11) 0.0693(8) Uani d . 1 1 . .
O O2 0.14022(18) 0.5770(3) 0.09575(10) 0.0661(8) Uani d . 1 1 . .
O O4 0.02926(17) -0.0612(3) 0.37116(11) 0.0641(8) Uani d . 1 1 C .
H H4 -0.0227 -0.0192 0.3788 0.096 Uiso calc R 1 1 . .
C C1 0.4002(3) 0.6162(5) 0.06652(15) 0.0550(10) Uani d . 1 1 . .
C C2 0.2990(3) 0.6235(4) 0.06167(14) 0.0475(9) Uani d . 1 1 . .
C C3 0.2609(3) 0.7113(5) 0.01798(16) 0.0683(12) Uani d . 1 1 . .
H H3A 0.1939 0.7164 0.0137 0.082 Uiso calc R 1 1 . .
C C4 0.3189(4) 0.7910(6) -0.01924(18) 0.0890(15) Uani d . 1 1 . .
H H4A 0.2915 0.8488 -0.0482 0.107 Uiso calc R 1 1 . .
C C5 0.4165(4) 0.7845(6) -0.0133(2) 0.0914(16) Uani d . 1 1 . .
H H5 0.4558 0.8392 -0.0383 0.110 Uiso calc R 1 1 . .
C C6 0.4583(3) 0.6986(5) 0.02896(18) 0.0740(13) Uani d . 1 1 . .
H H6 0.5255 0.6955 0.0325 0.089 Uiso calc R 1 1 . .
C C7 0.5400(3) 0.5248(5) 0.11890(18) 0.0830(14) Uani d . 1 1 . .
H H7A 0.5725 0.4839 0.0866 0.124 Uiso calc R 1 1 . .
H H7B 0.5535 0.4577 0.1503 0.124 Uiso calc R 1 1 . .
H H7C 0.5625 0.6306 0.1265 0.124 Uiso calc R 1 1 . .
C C8 0.2274(3) 0.5489(4) 0.10027(14) 0.0454(9) Uani d . 1 1 . .
C C9 0.2381(3) 0.2932(4) 0.21392(14) 0.0467(9) Uani d . 1 1 . .
H H9 0.3054 0.2881 0.2154 0.056 Uiso calc R 1 1 . .
C C10 0.1824(2) 0.2036(4) 0.25412(14) 0.0417(8) Uani d . 1 1 C .
C C11 0.0823(2) 0.1919(4) 0.25076(14) 0.0468(9) Uani d . 1 1 . .
H H11 0.0500 0.2444 0.2221 0.056 Uiso calc R 1 1 A 1
C C13 0.0768(3) 0.0289(4) 0.33218(14) 0.0446(9) Uani d . 1 1 . .
C C15 0.2287(2) 0.1215(4) 0.29653(14) 0.0513(10) Uani d . 1 1 . .
H H15 0.2959 0.1245 0.2991 0.062 Uiso calc R 1 1 B 1
H H1 0.3270(8) 0.446(4) 0.1439(15) 0.080 Uiso d D 1 1 . .
O O3 -0.06579(19) 0.0949(4) 0.27963(12) 0.0658(13) Uani d PD 0.809(6) 1 C 1
H H3B -0.0941 0.0894 0.3096 0.099 Uiso calc PR 0.809(6) 1 C 1
C C12 0.0295(2) 0.1053(4) 0.28842(15) 0.0473(9) Uani d PD 0.809(6) 1 C 1
C C14 0.1761(3) 0.0351(4) 0.33496(15) 0.0515(10) Uani d P 0.809(6) 1 C 1
H H14A 0.2083 -0.0195 0.3631 0.062 Uiso calc PR 0.809(6) 1 C 1
O O3' 0.2166(10) -0.0452(18) 0.3729(5) 0.085(6) Uani d PD 0.191(6) 1 C 2
H H3'A 0.1752 -0.0887 0.3921 0.128 Uiso calc PR 0.191(6) 1 C 2
C C12' 0.1761(3) 0.0351(4) 0.33496(15) 0.0515(10) Uani d PD 0.191(6) 1 C 2
C C14' 0.0295(2) 0.1053(4) 0.28842(15) 0.0473(9) Uani d P 0.191(6) 1 C 2
H H14B -0.0375 0.0976 0.2848 0.057 Uiso calc PR 0.191(6) 1 C 2

loop_
_atom_site_aniso_label
_atom_site_aniso_U_11
_atom_site_aniso_U_22
_atom_site_aniso_U_33
_atom_site_aniso_U_12
_atom_site_aniso_U_13
_atom_site_aniso_U_23
N1 0.0481(17) 0.0459(19) 0.0458(18) 0.0011(16) 0.0106(16) 0.0062(16)
N2 0.0495(17) 0.0410(18) 0.0435(17) 0.0027(14) 0.0091(15) 0.0033(15)
O1 0.0498(17) 0.086(2) 0.0719(19) -0.0096(14) 0.0032(14) 0.0102(16)
O2 0.0530(17) 0.0765(19) 0.0689(18) 0.0119(14) 0.0049(13) 0.0195(15)
O4 0.0639(18) 0.0618(18) 0.0665(18) 0.0026(13) 0.0144(14) 0.0224(15)
C1 0.070(3) 0.051(2) 0.044(2) -0.012(2) 0.011(2) -0.009(2)
C2 0.063(2) 0.042(2) 0.038(2) -0.0035(19) 0.0095(19) -0.0021(18)
C3 0.089(3) 0.066(3) 0.051(3) 0.004(2) 0.004(2) 0.009(2)
C4 0.128(4) 0.079(3) 0.060(3) -0.003(3) 0.014(3) 0.023(3)
C5 0.135(5) 0.081(4) 0.058(3) -0.030(4) 0.033(3) 0.005(3)
C6 0.082(3) 0.078(3) 0.062(3) -0.025(2) 0.025(2) -0.012(3)
C7 0.059(3) 0.089(4) 0.101(4) -0.008(2) -0.002(2) -0.012(3)
C8 0.060(3) 0.039(2) 0.037(2) 0.0035(18) 0.0050(19) -0.0050(18)
C9 0.045(2) 0.046(2) 0.048(2) 0.0032(18) 0.0069(18) -0.0037(19)
C10 0.042(2) 0.039(2) 0.044(2) 0.0030(17) 0.0043(18) -0.0017(18)
C11 0.054(2) 0.038(2) 0.048(2) 0.0012(18) -0.0066(18) 0.0098(18)
C13 0.053(2) 0.035(2) 0.046(2) 0.0016(17) 0.0073(19) 0.0017(18)
C15 0.044(2) 0.062(3) 0.049(2) 0.0040(19) -0.0021(18) 0.006(2)
O3 0.035(2) 0.078(3) 0.084(2) -0.0011(16) 0.0014(15) 0.0331(18)
C12 0.044(2) 0.041(2) 0.058(2) 0.0004(17) -0.0027(18) 0.0087(19)
C14 0.055(2) 0.060(3) 0.039(2) 0.011(2) -0.005(2) 0.010(2)
O3' 0.077(11) 0.120(15) 0.059(11) -0.005(9) 0.004(8) 0.014(9)
C12' 0.055(2) 0.060(3) 0.039(2) 0.011(2) -0.005(2) 0.010(2)
C14' 0.044(2) 0.041(2) 0.058(2) 0.0004(17) -0.0027(18) 0.0087(19)

loop_
_atom_type_symbol
_atom_type_description
_atom_type_scat_dispersion_real
_atom_type_scat_dispersion_imag
_atom_type_scat_source
C C 0.0033 0.0016 'International Tables Vol C Tables 4.2.6.8 and 6.1.1.4'
H H 0.0000 0.0000 'International Tables Vol C Tables 4.2.6.8 and 6.1.1.4'
N N 0.0061 0.0033 'International Tables Vol C Tables 4.2.6.8 and 6.1.1.4'
O O 0.0106 0.0060 'International Tables Vol C Tables 4.2.6.8 and 6.1.1.4'

loop_
_geom_angle_atom_site_label_1
_geom_angle_atom_site_label_2
_geom_angle_atom_site_label_3
_geom_angle
C8 N1 N2 119.5(3)
C8 N1 H1 117(2)
N2 N1 H1 123(2)
C9 N2 N1 115.3(3)
C1 O1 C7 120.9(3)
C13 O4 H4 109.5
O1 C1 C6 122.2(4)
O1 C1 C2 117.9(3)
C6 C1 C2 119.9(4)
C3 C2 C1 117.7(4)
C3 C2 C8 116.2(3)
C1 C2 C8 126.1(3)
C4 C3 C2 122.0(4)
C4 C3 H3A 119.0
C2 C3 H3A 119.0
C5 C4 C3 119.4(5)
C5 C4 H4A 120.3
C3 C4 H4A 120.3
C4 C5 C6 121.1(5)
C4 C5 H5 119.4
C6 C5 H5 119.4
C5 C6 C1 119.9(4)
C5 C6 H6 120.0
C1 C6 H6 120.0
O1 C7 H7A 109.5
O1 C7 H7B 109.5
H7A C7 H7B 109.5
O1 C7 H7C 109.5
H7A C7 H7C 109.5
H7B C7 H7C 109.5
O2 C8 N1 121.9(3)
O2 C8 C2 120.8(3)
N1 C8 C2 117.3(3)
N2 C9 C10 122.6(3)
N2 C9 H9 118.7
C10 C9 H9 118.7
C15 C10 C11 117.8(3)
C15 C10 C9 120.3(3)
C11 C10 C9 121.8(3)
C12 C11 C10 121.9(3)
C12 C11 H11 119.0
C10 C11 H11 119.0
C14 C13 O4 117.8(3)
C14 C13 C12 119.1(3)
O4 C13 C12 123.0(3)
C14 C15 C10 120.7(3)
C14 C15 H15 119.7
C10 C15 H15 119.7
C12 O3 H3B 109.5
O3 C12 C11 117.0(3)
O3 C12 C13 123.4(3)
C11 C12 C13 119.5(3)
C13 C14 C15 120.9(3)
C13 C14 H14A 119.6
C15 C14 H14A 119.6

loop_
_geom_bond_atom_site_label_1
_geom_bond_atom_site_label_2
_geom_bond_distance
N1 C8 1.345(4)
N1 N2 1.383(4)
N1 H1 0.899(10)
N2 C9 1.273(4)
O1 C1 1.367(4)
O1 C7 1.423(4)
O2 C8 1.230(4)
O4 C13 1.372(4)
O4 H4 0.8200
C1 C6 1.391(5)
C1 C2 1.403(5)
C2 C3 1.386(5)
C2 C8 1.493(5)
C3 C4 1.374(5)
C3 H3A 0.9300
C4 C5 1.356(6)
C4 H4A 0.9300
C5 C6 1.372(6)
C5 H5 0.9300
C6 H6 0.9300
C7 H7A 0.9600
C7 H7B 0.9600
C7 H7C 0.9600
C9 C10 1.446(4)
C9 H9 0.9300
C10 C15 1.386(4)
C10 C11 1.387(4)
C11 C12 1.371(4)
C11 H11 0.9300
C13 C14 1.371(4)
C13 C12 1.394(5)
C15 C14 1.381(4)
C15 H15 0.9300
O3 C12 1.334(4)
O3 H3B 0.8200
C14 H14A 0.9300
O3' H3'A 0.8200

loop_
_geom_hbond_atom_site_label_D
_geom_hbond_atom_site_label_H
_geom_hbond_atom_site_label_A
_geom_hbond_site_symmetry_A
_geom_hbond_distance_DH
_geom_hbond_distance_HA
_geom_hbond_distance_DA
_geom_hbond_angle_DHA
O4 H4 O2 4_545 0.82 1.91 2.730(3) 174
O3 H3B N2 4_545 0.82 2.31 2.789(4) 118
O3 H3B O2 4_545 0.82 2.36 3.166(4) 167
N1 H1 O1 . 0.899(10) 1.88(3) 2.620(4) 138(3)
